data_9000514
loop_
_publ_author_name
'McNear, E.'
'Vincent, M. G.'
'Parthe, E.'

_publ_section_title
;
 The crystal structure of vuagnatite, CaAl(OH)SiO4
;
_journal_name_full 'American Mineralogist'
_journal_page_first 831
_journal_page_last 838
_journal_volume 61
_journal_year 1976
_chemical_formula_sum 'Al Ca H O5 Si'
_chemical_name_mineral Vuagnatite
_space_group_IT_number 19
_symmetry_space_group_name_Hall 'P 2ac 2ab'
_symmetry_space_group_name_H-M 'P 21 21 21'
_cell_angle_alpha 90
_cell_angle_beta 90
_cell_angle_gamma 90
_cell_length_a 7.055
_cell_length_b 8.542
_cell_length_c 5.683
_cell_formula_units_Z 4
_cell_volume 342.479
_database_code_amcsd 0000525
_exptl_crystal_density_diffrn 3.416
_cod_original_formula_sum 'Ca Al Si O5 H'
_cod_database_code 9000514

loop_
_space_group_symop_operation_xyz
x,y,z
-x,1/2+y,1/2-z
1/2+x,1/2-y,-z
1/2-x,-y,1/2+z

loop_
_atom_site_aniso_label
_atom_site_aniso_U_11
_atom_site_aniso_U_22
_atom_site_aniso_U_33
_atom_site_aniso_U_12
_atom_site_aniso_U_13
_atom_site_aniso_U_23
Ca 0.08100 0.05100 0.04700 0.00200 0.00300 0.00000
Al 0.07600 0.04300 0.02400 -0.00300 -0.00400 0.00700
Si 0.00630 0.04800 0.02300 0.00300 0.00100 0.00000
O1 0.07600 0.03700 0.04700 0.00900 -0.00800 -0.00300
O2 0.07500 0.08800 0.06000 -0.01600 -0.00100 0.01100
O3 0.08900 0.05900 0.03000 0.01100 -0.00500 -0.00400
O4 0.10300 0.06100 0.01800 0.00900 0.00400 0.00000
O5 0.06600 0.05000 0.04100 -0.01000 -0.00600 0.00800

loop_
_atom_site_label
_atom_site_fract_x
_atom_site_fract_y
_atom_site_fract_z
_atom_site_U_iso_or_equiv
Ca 0.36270 0.66460 0.02820 ?
Al 0.26100 0.99510 0.74290 ?
Si 0.61980 0.80950 0.51200 ?
O1 0.42930 0.92870 0.49090 ?
O2 0.78850 0.93140 0.56990 ?
O3 0.64680 0.71060 0.26770 ?
O4 0.61330 0.69340 0.74170 ?
O5 0.39550 0.93560 0.00430 ?
H 0.51400 0.98400 0.03200 0.03400

loop_
_cod_related_entry_id
_cod_related_entry_database
_cod_related_entry_code
1 AMCSD 0000525
